data_7103525
loop_
_publ_author_name
'Motoyama, Keiko'
'Koike, Takashi'
'Akita, Munetaka'

_publ_section_title
;
 Remarkable switching behavior of bimodally stimuli-responsive
 photochromic dithienylethenes with redox-active organometallic
 attachments.
;
_journal_issue 44
_journal_name_full 'Chemical communications (Cambridge, England)'
_journal_page_first 5812
_journal_page_last 5814
_journal_paper_doi 10.1039/b809318k
_journal_year 2008
_chemical_formula_moiety 'C63 H48 F6 Fe2 O2 P2 S2 '
_chemical_formula_sum 'C63 H48 F6 Fe2 O2 P2 S2'
_chemical_formula_weight 1188.82
_space_group_IT_number 13
_symmetry_cell_setting monoclinic
_symmetry_Int_Tables_number 13
_symmetry_space_group_name_Hall '-P 2yc'
_symmetry_space_group_name_H-M 'P 1 2/c 1'
_cell_angle_alpha 90
_cell_angle_beta 100.12(2)
_cell_angle_gamma 90
_cell_formula_units_Z 2
_cell_length_a 8.607(6)
_cell_length_b 16.521(9)
_cell_length_c 20.230(10)
_cell_measurement_reflns_used 16681
_cell_measurement_temperature 213.2
_cell_measurement_theta_max 27.5
_cell_measurement_theta_min 3.0
_cell_volume 2832(2)
_computing_cell_refinement PROCESS-AUTO
_computing_data_collection PROCESS-AUTO
_computing_data_reduction 'teXsan Ver. 1.11'
_computing_publication_material 'teXsan Ver. 1.11'
_computing_structure_refinement SHELXL97
_computing_structure_solution SHELXS86
_diffrn_ambient_temperature 213
_diffrn_detector_area_resol_mean 10.00
_diffrn_measured_fraction_theta_full 0.982
_diffrn_measured_fraction_theta_max 0.982
_diffrn_measurement_device_type 'Rigaku RAXIS-IV Imaging Plate'
_diffrn_measurement_method \w
_diffrn_radiation_type 'Mo K\a'
_diffrn_radiation_wavelength 0.7107
_diffrn_reflns_av_R_equivalents 0.080
_diffrn_reflns_limit_h_max 10
_diffrn_reflns_limit_h_min -10
_diffrn_reflns_limit_k_max 19
_diffrn_reflns_limit_k_min -21
_diffrn_reflns_limit_l_max 26
_diffrn_reflns_limit_l_min -25
_diffrn_reflns_number 22615
_diffrn_reflns_theta_full 27.48
_diffrn_reflns_theta_max 27.49
_diffrn_reflns_theta_min 3.03
_exptl_absorpt_coefficient_mu 0.705
_exptl_absorpt_correction_T_max 0.932
_exptl_absorpt_correction_T_min 0.853
_exptl_absorpt_correction_type multi-scan
_exptl_absorpt_process_details '(Higashi, 1995)'
_exptl_crystal_colour 'red brown'
_exptl_crystal_density_diffrn 1.394
_exptl_crystal_density_method 'not measured'
_exptl_crystal_description cube
_exptl_crystal_F_000 1220
_exptl_crystal_size_max 0.25
_exptl_crystal_size_mid 0.20
_exptl_crystal_size_min 0.20
_refine_diff_density_max 1.72
_refine_diff_density_min -0.43
_refine_ls_extinction_coef 0.0000
_refine_ls_extinction_expression Fc^*^=kFc[1+0.001xFc^2^\l^3^/sin(2\q)]^-1/4^
_refine_ls_extinction_method SHELXL
_refine_ls_goodness_of_fit_ref 1.208
_refine_ls_hydrogen_treatment noref
_refine_ls_number_parameters 388
_refine_ls_number_reflns 3973
_refine_ls_R_factor_all 0.1225
_refine_ls_R_factor_gt 0.0724
_refine_ls_shift/su_max -0.0020
_refine_ls_structure_factor_coef Fsqd
_refine_ls_weighting_details 'w = 1/[\s^2^(Fo^2^) + (0.1000P)^2^+0.0000P] where P=(Fo^2^+2Fc^2^)/3'
_refine_ls_weighting_scheme calc
_refine_ls_wR_factor_gt 0.1981
_refine_ls_wR_factor_ref 0.2142
_reflns_number_gt 3973
_reflns_number_total 6387
_reflns_threshold_expression >2.0sigma(I)
_cod_data_source_file b809318k.txt
_cod_data_source_block compound/2Fe/1034_
_cod_original_formula_sum 'C63 H48 F6 Fe2 O2 P2 S2 '
_cod_database_code 7103525

loop_
_symmetry_equiv_pos_as_xyz
x,y,z
-x,y,1/2-z
-x,-y,-z
x,-y,1/2+z

loop_
_atom_site_label
_atom_site_type_symbol
_atom_site_fract_x
_atom_site_fract_y
_atom_site_fract_z
_atom_site_U_iso_or_equiv
_atom_site_adp_type
_atom_site_occupancy
_atom_site_calc_flag
_atom_site_refinement_flags
_atom_site_disorder_assembly
_atom_site_disorder_group
Fe(1) Fe 0.13520(9) 0.27618(4) 0.01744(3) 0.0325(2) Uani 1.00 d . . .
S(1) S 0.2298(2) 0.28500(7) -0.12958(6) 0.0378(3) Uani 1.00 d . . .
P(1) P -0.1239(2) 0.28649(7) 0.00501(6) 0.0314(3) Uani 1.00 d . . .
F(1) F 0.202(4) -0.020(2) -0.1546(9) 0.066(4) Uani 0.50 d P . .
F(1A) F 0.210(4) -0.011(2) -0.173(1) 0.084(6) Uani 0.50 d P . .
F(2) F -0.052(5) -0.013(3) -0.148(2) 0.069(7) Uani 0.50 d P . .
F(2A) F -0.006(5) -0.011(3) -0.135(2) 0.070(8) Uani 0.50 d P . .
F(3) F 0.161(2) -0.0814(8) -0.2670(6) 0.112(6) Uani 0.50 d P . .
F(4) F -0.058(3) -0.1183(5) -0.2455(8) 0.13(1) Uani 0.50 d P . .
O(31) O 0.1769(8) 0.4431(3) -0.0168(3) 0.094(2) Uani 1.00 d . . .
C(1) C 0.0354(6) 0.0860(3) -0.2172(2) 0.035(1) Uani 1.00 d . . .
C(2) C 0.041(4) -0.005(2) -0.193(2) 0.040(7) Uani 0.50 d P . .
C(2A) C 0.070(5) 0.009(2) -0.189(1) 0.041(7) Uani 0.50 d P . .
C(3) C 0.030(6) -0.0533(6) -0.254(3) 0.06(1) Uani 0.50 d P . .
C(11) C 0.1850(6) 0.2156(3) -0.1936(2) 0.034(1) Uani 1.00 d . . .
C(12) C 0.0940(6) 0.1559(3) -0.1743(2) 0.032(1) Uani 1.00 d . . .
C(13) C 0.0621(6) 0.1666(3) -0.1070(2) 0.033(1) Uani 1.00 d . . .
C(14) C 0.1263(6) 0.2356(3) -0.0749(2) 0.033(1) Uani 1.00 d . . .
C(15) C 0.2489(7) 0.2250(4) -0.2578(3) 0.049(1) Uani 1.00 d . . .
C(21) C 0.2052(9) 0.1613(4) 0.0644(3) 0.065(2) Uani 1.00 d . . .
C(22) C 0.1542(9) 0.2156(5) 0.1119(3) 0.066(2) Uani 1.00 d . . .
C(23) C 0.244(1) 0.2881(4) 0.1187(3) 0.075(2) Uani 1.00 d . . .
C(24) C 0.3567(10) 0.2839(6) 0.0800(4) 0.088(3) Uani 1.00 d . . .
C(25) C 0.339(1) 0.2033(6) 0.0458(3) 0.084(3) Uani 1.00 d . . .
C(31) C 0.1626(9) 0.3763(4) -0.0044(3) 0.062(2) Uani 1.00 d . . .
C(41) C -0.1807(7) 0.3196(3) 0.0843(2) 0.043(1) Uani 1.00 d . . .
C(42) C -0.141(1) 0.3995(4) 0.1049(3) 0.071(2) Uani 1.00 d . . .
C(43) C -0.173(1) 0.4270(5) 0.1658(3) 0.086(3) Uani 1.00 d . . .
C(44) C -0.2389(10) 0.3786(5) 0.2066(3) 0.077(2) Uani 1.00 d . . .
C(45) C -0.2766(10) 0.3008(6) 0.1883(3) 0.077(2) Uani 1.00 d . . .
C(46) C -0.2482(8) 0.2691(4) 0.1265(3) 0.055(2) Uani 1.00 d . . .
C(51) C -0.2234(6) 0.3623(3) -0.0541(2) 0.035(1) Uani 1.00 d . . .
C(52) C -0.1624(7) 0.3837(3) -0.1096(3) 0.048(1) Uani 1.00 d . . .
C(53) C -0.2446(9) 0.4389(4) -0.1558(3) 0.067(2) Uani 1.00 d . . .
C(54) C -0.3844(8) 0.4714(4) -0.1469(3) 0.058(2) Uani 1.00 d . . .
C(55) C -0.4474(8) 0.4500(3) -0.0906(3) 0.055(2) Uani 1.00 d . . .
C(56) C -0.3677(8) 0.3967(3) -0.0454(3) 0.050(1) Uani 1.00 d . . .
C(61) C -0.2404(6) 0.1948(3) -0.0198(2) 0.034(1) Uani 1.00 d . . .
C(62) C -0.3638(7) 0.1942(3) -0.0746(2) 0.038(1) Uani 1.00 d . . .
C(63) C -0.4444(8) 0.1234(4) -0.0939(3) 0.053(2) Uani 1.00 d . . .
C(64) C -0.4027(8) 0.0514(3) -0.0605(3) 0.054(2) Uani 1.00 d . . .
C(65) C -0.2815(8) 0.0520(3) -0.0055(3) 0.050(1) Uani 1.00 d . . .
C(66) C -0.2015(7) 0.1222(3) 0.0131(2) 0.042(1) Uani 1.00 d . . .
H(1) H 0.0018 0.1287 -0.0865 0.0400 Uiso 1.00 calc . . .
H(2) H 0.3147 0.1798 -0.2637 0.0618 Uiso 1.00 calc . . .
H(3) H 0.1642 0.2272 -0.2952 0.0618 Uiso 1.00 calc . . .
H(4) H 0.3095 0.2732 -0.2567 0.0618 Uiso 1.00 calc . . .
H(5) H 0.1637 0.1077 0.0501 0.0814 Uiso 1.00 calc . . .
H(6) H 0.0639 0.2054 0.1336 0.0800 Uiso 1.00 calc . . .
H(7) H 0.2278 0.3333 0.1475 0.0885 Uiso 1.00 calc . . .
H(8) H 0.4399 0.3226 0.0766 0.1083 Uiso 1.00 calc . . .
H(9) H 0.4036 0.1816 0.0150 0.1002 Uiso 1.00 calc . . .
H(10) H -0.0935 0.4345 0.0759 0.0872 Uiso 1.00 calc . . .
H(11) H -0.1443 0.4820 0.1792 0.1029 Uiso 1.00 calc . . .
H(12) H -0.2635 0.3976 0.2484 0.0937 Uiso 1.00 calc . . .
H(13) H -0.3241 0.2651 0.2173 0.0906 Uiso 1.00 calc . . .
H(14) H -0.2728 0.2137 0.1132 0.0699 Uiso 1.00 calc . . .
H(15) H -0.0623 0.3604 -0.1169 0.0594 Uiso 1.00 calc . . .
H(16) H -0.2023 0.4525 -0.1964 0.0777 Uiso 1.00 calc . . .
H(17) H -0.4375 0.5096 -0.1793 0.0691 Uiso 1.00 calc . . .
H(18) H -0.5466 0.4735 -0.0833 0.0700 Uiso 1.00 calc . . .
H(19) H -0.4108 0.3818 -0.0056 0.0599 Uiso 1.00 calc . . .
H(20) H -0.3931 0.2431 -0.0989 0.0470 Uiso 1.00 calc . . .
H(21) H -0.5315 0.1242 -0.1315 0.0632 Uiso 1.00 calc . . .
H(22) H -0.4553 0.0013 -0.0747 0.0648 Uiso 1.00 calc . . .
H(23) H -0.2546 0.0035 0.0205 0.0578 Uiso 1.00 calc . . .
H(24) H -0.1149 0.1210 0.0503 0.0496 Uiso 1.00 calc . . .

loop_
_atom_site_aniso_label
_atom_site_aniso_U_11
_atom_site_aniso_U_22
_atom_site_aniso_U_33
_atom_site_aniso_U_12
_atom_site_aniso_U_13
_atom_site_aniso_U_23
Fe(1) 0.0388(5) 0.0319(4) 0.0251(3) -0.0037(3) 0.0004(3) -0.0009(3)
S(1) 0.0401(8) 0.0411(7) 0.0316(6) -0.0087(6) 0.0048(5) 0.0010(5)
P(1) 0.0410(8) 0.0275(6) 0.0251(5) 0.0010(5) 0.0037(5) 0.0009(4)
F(1) 0.101(10) 0.054(8) 0.035(6) 0.014(7) -0.009(6) 0.030(5)
F(1A) 0.09(1) 0.061(7) 0.09(2) 0.037(7) 0.00(1) 0.04(1)
F(2) 0.10(2) 0.052(8) 0.06(2) -0.03(1) 0.03(1) 0.00(1)
F(2A) 0.11(2) 0.05(1) 0.04(1) 0.00(1) 0.014(9) 0.018(8)
F(3) 0.18(2) 0.106(10) 0.040(6) 0.08(1) -0.002(7) -0.006(6)
F(4) 0.30(5) 0.048(5) 0.048(7) -0.07(1) 0.04(2) -0.007(8)
O(31) 0.122(5) 0.049(3) 0.105(4) -0.029(3) 0.003(3) 0.001(3)
C(1) 0.046(3) 0.035(3) 0.024(2) 0.000(2) 0.005(2) 0.005(2)
C(2) 0.06(1) 0.012(8) 0.04(1) -0.007(10) -0.007(8) 0.011(8)
C(2A) 0.08(2) 0.03(1) 0.014(6) -0.026(9) 0.011(7) -0.013(6)
C(3) 0.10(4) 0.034(5) 0.03(1) -0.005(8) 0.01(2) -0.005(7)
C(11) 0.036(3) 0.041(3) 0.026(2) 0.000(2) 0.005(2) 0.000(2)
C(12) 0.037(3) 0.037(2) 0.021(2) 0.004(2) 0.002(2) 0.005(2)
C(13) 0.040(3) 0.033(2) 0.027(2) -0.003(2) 0.008(2) 0.001(2)
C(14) 0.041(3) 0.031(2) 0.025(2) 0.001(2) -0.001(2) 0.000(2)
C(15) 0.053(4) 0.063(4) 0.035(3) -0.012(3) 0.015(2) 0.001(2)
C(21) 0.059(5) 0.094(5) 0.047(3) 0.006(4) 0.020(3) -0.008(3)
C(22) 0.064(5) 0.090(5) 0.043(3) 0.003(4) 0.006(3) 0.018(3)
C(23) 0.100(7) 0.072(5) 0.041(3) 0.008(4) -0.020(4) -0.016(3)
C(24) 0.054(5) 0.122(7) 0.076(5) -0.038(5) -0.020(4) 0.022(5)
C(25) 0.072(6) 0.127(7) 0.051(4) 0.041(5) 0.007(4) 0.007(4)
C(31) 0.095(6) 0.040(3) 0.053(4) 0.001(3) 0.015(3) 0.002(3)
C(41) 0.045(4) 0.051(3) 0.031(2) 0.017(3) 0.001(2) -0.001(2)
C(42) 0.124(7) 0.044(3) 0.043(3) 0.018(4) 0.008(4) -0.009(3)
C(43) 0.137(8) 0.073(5) 0.047(4) 0.040(5) 0.010(4) -0.015(3)
C(44) 0.091(6) 0.103(6) 0.036(3) 0.033(5) 0.010(3) -0.017(4)
C(45) 0.072(5) 0.124(6) 0.039(3) 0.006(5) 0.017(3) 0.004(4)
C(46) 0.056(4) 0.080(4) 0.032(3) -0.002(3) 0.013(2) -0.002(3)
C(51) 0.043(3) 0.027(2) 0.032(2) 0.000(2) 0.000(2) 0.000(2)
C(52) 0.055(4) 0.045(3) 0.042(3) 0.006(3) 0.003(2) 0.013(2)
C(53) 0.065(5) 0.072(4) 0.064(4) 0.004(4) 0.010(3) 0.035(3)
C(54) 0.054(4) 0.047(3) 0.066(4) 0.010(3) -0.005(3) 0.016(3)
C(55) 0.055(4) 0.045(3) 0.063(4) 0.014(3) 0.003(3) 0.006(3)
C(56) 0.055(4) 0.051(3) 0.041(3) 0.011(3) 0.005(3) 0.005(2)
C(61) 0.037(3) 0.035(2) 0.030(2) 0.000(2) 0.008(2) 0.003(2)
C(62) 0.040(3) 0.037(2) 0.037(2) -0.001(2) 0.004(2) 0.003(2)
C(63) 0.055(4) 0.051(3) 0.049(3) -0.003(3) -0.005(3) -0.001(3)
C(64) 0.064(5) 0.040(3) 0.055(3) -0.015(3) 0.005(3) 0.001(3)
C(65) 0.062(4) 0.034(3) 0.052(3) -0.007(3) 0.007(3) 0.007(2)
C(66) 0.045(3) 0.042(3) 0.036(3) -0.001(2) -0.002(2) 0.007(2)

loop_
_atom_type_symbol
_atom_type_description
_atom_type_scat_dispersion_real
_atom_type_scat_dispersion_imag
_atom_type_scat_source
C C 0.003 0.002
;International Tables for Crystallography
(1992, Vol. C, Tables 4.2.6.8 and 6.1.1.4)
;
H H 0.000 0.000
;International Tables for Crystallography
(1992, Vol. C, Table 6.1.1.4)
;
O O 0.011 0.006
;International Tables for Crystallography
(1992, Vol. C, Tables 4.2.6.8 and 6.1.1.4)
;
F F 0.017 0.010
;International Tables for Crystallography
(1992, Vol. C, Tables 4.2.6.8 and 6.1.1.4)
;
P P 0.102 0.094
;International Tables for Crystallography
(1992, Vol. C, Tables 4.2.6.8 and 6.1.1.4)
;
S S 0.125 0.123
;International Tables for Crystallography
(1992, Vol. C, Tables 4.2.6.8 and 6.1.1.4)
;
Fe Fe 0.346 0.844
;International Tables for Crystallography
(1992, Vol. C, Tables 4.2.6.8 and 6.1.1.4)
;

loop_
_geom_angle_atom_site_label_1
_geom_angle_atom_site_label_2
_geom_angle_atom_site_label_3
_geom_angle
_geom_angle_site_symmetry_1
_geom_angle_site_symmetry_2
_geom_angle_site_symmetry_3
_geom_angle_publ_flag
P(1) Fe(1) C(14) 92.8(2) . . . yes
P(1) Fe(1) C(21) 108.4(2) . . . yes
P(1) Fe(1) C(22) 93.2(2) . . . yes
P(1) Fe(1) C(23) 111.7(3) . . . yes
P(1) Fe(1) C(24) 148.9(3) . . . yes
P(1) Fe(1) C(25) 147.7(3) . . . yes
P(1) Fe(1) C(31) 94.4(3) . . . yes
C(14) Fe(1) C(21) 94.6(2) . . . yes
C(14) Fe(1) C(22) 132.2(2) . . . yes
C(14) Fe(1) C(23) 152.8(3) . . . yes
C(14) Fe(1) C(24) 118.1(3) . . . yes
C(14) Fe(1) C(25) 87.5(2) . . . yes
C(14) Fe(1) C(31) 93.8(2) . . . yes
C(21) Fe(1) C(22) 39.1(3) . . . yes
C(21) Fe(1) C(23) 67.2(3) . . . yes
C(21) Fe(1) C(24) 68.6(3) . . . yes
C(21) Fe(1) C(25) 39.6(3) . . . yes
C(21) Fe(1) C(31) 155.2(3) . . . yes
C(22) Fe(1) C(23) 39.0(3) . . . yes
C(22) Fe(1) C(24) 64.6(3) . . . yes
C(22) Fe(1) C(25) 64.1(3) . . . yes
C(22) Fe(1) C(31) 132.8(3) . . . yes
C(23) Fe(1) C(24) 37.5(4) . . . yes
C(23) Fe(1) C(25) 65.5(3) . . . yes
C(23) Fe(1) C(31) 95.8(3) . . . yes
C(24) Fe(1) C(25) 41.5(3) . . . yes
C(24) Fe(1) C(31) 86.9(3) . . . yes
C(25) Fe(1) C(31) 117.8(4) . . . yes
C(11) S(1) C(14) 95.4(2) . . . yes
Fe(1) P(1) C(41) 110.0(2) . . . yes
Fe(1) P(1) C(51) 118.2(2) . . . yes
Fe(1) P(1) C(61) 117.4(2) . . . yes
C(41) P(1) C(51) 101.5(2) . . . yes
C(41) P(1) C(61) 105.5(2) . . . yes
C(51) P(1) C(61) 102.4(2) . . . yes
F(1A) F(1) C(2) 75(6) . . . yes
F(1A) F(1) C(2A) 70(6) . . . yes
C(2) F(1) C(2A) 12(1) . . . yes
F(1) F(1A) C(2) 88(7) . . . yes
F(1) F(1A) C(2A) 91(7) . . . yes
C(2) F(1A) C(2A) 12(1) . . . yes
F(2A) F(2) C(2) 80(8) . . . yes
F(2A) F(2) C(2A) 71(8) . . . yes
C(2) F(2) C(2A) 12(1) . . . yes
F(2) F(2A) C(2) 79(7) . . . yes
F(2) F(2A) C(2A) 91(8) . . . yes
C(2) F(2A) C(2A) 14(1) . . . yes
F(4) F(3) C(3) 53(1) 2_554 . . yes
F(3) F(4) F(4) 147(1) 2_554 . 2_554 yes
F(3) F(4) C(3) 94(2) 2_554 . . yes
F(3) F(4) C(3) 70(3) 2_554 . 2_554 yes
F(4) F(4) C(3) 53(2) 2_554 . . yes
F(4) F(4) C(3) 77(3) 2_554 . 2_554 yes
C(3) F(4) C(3) 24(4) . . 2_554 yes
C(1) C(1) C(2) 106(1) 2_554 . . yes
C(1) C(1) C(2A) 115(1) 2_554 . . yes
C(1) C(1) C(12) 128.4(2) 2_554 . . yes
C(2) C(1) C(2A) 11(1) . . . yes
C(2) C(1) C(12) 124(1) . . . yes
C(2A) C(1) C(12) 116(1) . . . yes
F(1) C(2) F(1A) 15(1) . . . yes
F(1) C(2) F(2) 104(2) . . . yes
F(1) C(2) F(2A) 86(2) . . . yes
F(1) C(2) C(1) 106(2) . . . yes
F(1) C(2) C(2A) 54(7) . . . yes
F(1) C(2) C(3) 105(3) . . . yes
F(1) C(2) C(3) 123(3) . . 2_554 yes
F(1A) C(2) F(2) 120(2) . . . yes
F(1A) C(2) F(2A) 101(2) . . . yes
F(1A) C(2) C(1) 97(2) . . . yes
F(1A) C(2) C(2A) 47(7) . . . yes
F(1A) C(2) C(3) 96(3) . . . yes
F(1A) C(2) C(3) 117(3) . . 2_554 yes
F(2) C(2) F(2A) 19(2) . . . yes
F(2) C(2) C(1) 108(2) . . . yes
F(2) C(2) C(2A) 114(8) . . . yes
F(2) C(2) C(3) 124(3) . . . yes
F(2) C(2) C(3) 103(3) . . 2_554 yes
F(2A) C(2) C(1) 110(2) . . . yes
F(2A) C(2) C(2A) 99(7) . . . yes
F(2A) C(2) C(3) 137(3) . . . yes
F(2A) C(2) C(3) 119(3) . . 2_554 yes
C(1) C(2) C(2A) 52(6) . . . yes
C(1) C(2) C(3) 105(2) . . . yes
C(1) C(2) C(3) 108(2) . . 2_554 yes
C(2A) C(2) C(3) 120(8) . . . yes
C(2A) C(2) C(3) 141(8) . . 2_554 yes
C(3) C(2) C(3) 23(4) . . 2_554 yes
F(1) C(2A) F(1A) 18(1) . . . yes
F(1) C(2A) F(2) 104(2) . . . yes
F(1) C(2A) F(2A) 89(2) . . . yes
F(1) C(2A) C(1) 130(3) . . . yes
F(1) C(2A) C(2) 113(7) . . . yes
F(1) C(2A) C(3) 103(2) . . . yes
F(1) C(2A) C(3) 115(2) . . 2_554 yes
F(1A) C(2A) F(2) 121(2) . . . yes
F(1A) C(2A) F(2A) 107(2) . . . yes
F(1A) C(2A) C(1) 119(3) . . . yes
F(1A) C(2A) C(2) 119(8) . . . yes
F(1A) C(2A) C(3) 95(2) . . . yes
F(1A) C(2A) C(3) 111(2) . . 2_554 yes
F(2) C(2A) F(2A) 17(2) . . . yes
F(2) C(2A) C(1) 109(3) . . . yes
F(2) C(2A) C(2) 53(7) . . . yes
F(2) C(2A) C(3) 102(3) . . . yes
F(2) C(2A) C(3) 83(3) . . 2_554 yes
F(2A) C(2A) C(1) 115(3) . . . yes
F(2A) C(2A) C(2) 66(7) . . . yes
F(2A) C(2A) C(3) 114(3) . . . yes
F(2A) C(2A) C(3) 97(3) . . 2_554 yes
C(1) C(2A) C(2) 116(7) . . . yes
C(1) C(2A) C(3) 103(1) . . . yes
C(1) C(2A) C(3) 103(2) . . 2_554 yes
C(2) C(2A) C(3) 49(7) . . . yes
C(2) C(2A) C(3) 31(7) . . 2_554 yes
C(3) C(2A) C(3) 19(3) . . 2_554 yes
F(3) C(3) F(4) 105(1) . . . yes
F(3) C(3) F(4) 56(2) . . 2_554 yes
F(3) C(3) C(2) 115(3) . . . yes
F(3) C(3) C(2) 109(4) . . 2_554 yes
F(3) C(3) C(2A) 108(3) . . . yes
F(3) C(3) C(2A) 116(3) . . 2_554 yes
F(3) C(3) C(3) 158(3) . . 2_554 yes
F(4) C(3) F(4) 49(2) . . 2_554 yes
F(4) C(3) C(2) 105(3) . . . yes
F(4) C(3) C(2) 112(3) . . 2_554 yes
F(4) C(3) C(2A) 115(3) . . . yes
F(4) C(3) C(2A) 110(3) . . 2_554 yes
F(4) C(3) C(3) 53(2) . . 2_554 yes
F(4) C(3) C(2) 123(4) 2_554 . . yes
F(4) C(3) C(2) 128(4) 2_554 . 2_554 yes
F(4) C(3) C(2A) 126(3) 2_554 . . yes
F(4) C(3) C(2A) 133(3) 2_554 . 2_554 yes
F(4) C(3) C(3) 102(3) 2_554 . 2_554 yes
C(2) C(3) C(2) 107(2) . . 2_554 yes
C(2) C(3) C(2A) 10(1) . . . yes
C(2) C(3) C(2A) 101(2) . . 2_554 yes
C(2) C(3) C(3) 70(8) . . 2_554 yes
C(2) C(3) C(2A) 104(1) 2_554 . . yes
C(2) C(3) C(2A) 7(1) 2_554 . 2_554 yes
C(2) C(3) C(3) 86(8) 2_554 . 2_554 yes
C(2A) C(3) C(2A) 99(2) . . 2_554 yes
C(2A) C(3) C(3) 80(8) . . 2_554 yes
C(2A) C(3) C(3) 80(7) 2_554 . 2_554 yes
S(1) C(11) C(12) 109.4(3) . . . yes
S(1) C(11) C(15) 120.9(4) . . . yes
C(12) C(11) C(15) 129.7(4) . . . yes
C(1) C(12) C(11) 123.5(4) . . . yes
C(1) C(12) C(13) 123.2(4) . . . yes
C(11) C(12) C(13) 113.3(4) . . . yes
C(12) C(13) C(14) 114.7(4) . . . yes
Fe(1) C(14) S(1) 120.2(2) . . . yes
Fe(1) C(14) C(13) 132.3(4) . . . yes
S(1) C(14) C(13) 107.2(3) . . . yes
Fe(1) C(21) C(22) 69.6(4) . . . yes
Fe(1) C(21) C(25) 68.8(4) . . . yes
C(22) C(21) C(25) 103.0(6) . . . yes
Fe(1) C(22) C(21) 71.3(4) . . . yes
Fe(1) C(22) C(23) 69.3(4) . . . yes
C(21) C(22) C(23) 111.6(7) . . . yes
Fe(1) C(23) C(22) 71.6(4) . . . yes
Fe(1) C(23) C(24) 70.9(4) . . . yes
C(22) C(23) C(24) 109.5(7) . . . yes
Fe(1) C(24) C(23) 71.6(5) . . . yes
Fe(1) C(24) C(25) 70.0(4) . . . yes
C(23) C(24) C(25) 106.7(7) . . . yes
Fe(1) C(25) C(21) 71.7(4) . . . yes
Fe(1) C(25) C(24) 68.5(5) . . . yes
C(21) C(25) C(24) 109.1(7) . . . yes
Fe(1) C(31) O(31) 177.2(7) . . . yes
P(1) C(41) C(42) 116.7(5) . . . yes
P(1) C(41) C(46) 124.0(4) . . . yes
C(42) C(41) C(46) 119.0(5) . . . yes
C(41) C(42) C(43) 119.8(6) . . . yes
C(42) C(43) C(44) 121.4(7) . . . yes
C(43) C(44) C(45) 120.0(7) . . . yes
C(44) C(45) C(46) 121.4(7) . . . yes
C(41) C(46) C(45) 118.3(6) . . . yes
P(1) C(51) C(52) 120.6(4) . . . yes
P(1) C(51) C(56) 121.0(4) . . . yes
C(52) C(51) C(56) 118.3(5) . . . yes
C(51) C(52) C(53) 119.5(6) . . . yes
C(52) C(53) C(54) 121.6(6) . . . yes
C(53) C(54) C(55) 119.3(6) . . . yes
C(54) C(55) C(56) 119.4(6) . . . yes
C(51) C(56) C(55) 121.9(6) . . . yes
P(1) C(61) C(62) 121.7(4) . . . yes
P(1) C(61) C(66) 120.6(4) . . . yes
C(62) C(61) C(66) 117.6(4) . . . yes
C(61) C(62) C(63) 120.3(5) . . . yes
C(62) C(63) C(64) 121.1(5) . . . yes
C(63) C(64) C(65) 118.7(5) . . . yes
C(64) C(65) C(66) 120.0(5) . . . yes
C(61) C(66) C(65) 122.3(5) . . . yes
C(12) C(13) H(1) 122.50 . . . yes
C(14) C(13) H(1) 122.77 . . . yes
C(11) C(15) H(2) 109.92 . . . yes
C(11) C(15) H(3) 110.09 . . . yes
C(11) C(15) H(4) 110.37 . . . yes
H(2) C(15) H(3) 108.53 . . . yes
H(2) C(15) H(4) 108.79 . . . yes
H(3) C(15) H(4) 109.10 . . . yes
Fe(1) C(21) H(5) 127.24 . . . yes
C(22) C(21) H(5) 128.48 . . . yes
C(25) C(21) H(5) 128.46 . . . yes
Fe(1) C(22) H(6) 122.89 . . . yes
C(21) C(22) H(6) 123.78 . . . yes
C(23) C(22) H(6) 124.47 . . . yes
Fe(1) C(23) H(7) 124.70 . . . yes
C(22) C(23) H(7) 125.21 . . . yes
C(24) C(23) H(7) 125.28 . . . yes
Fe(1) C(24) H(8) 126.84 . . . yes
C(23) C(24) H(8) 128.42 . . . yes
C(25) C(24) H(8) 124.69 . . . yes
Fe(1) C(25) H(9) 125.16 . . . yes
C(21) C(25) H(9) 123.99 . . . yes
C(24) C(25) H(9) 126.91 . . . yes
C(41) C(42) H(10) 119.27 . . . yes
C(43) C(42) H(10) 120.95 . . . yes
C(42) C(43) H(11) 118.48 . . . yes
C(44) C(43) H(11) 120.09 . . . yes
C(43) C(44) H(12) 121.82 . . . yes
C(45) C(44) H(12) 118.12 . . . yes
C(44) C(45) H(13) 120.97 . . . yes
C(46) C(45) H(13) 117.64 . . . yes
C(41) C(46) H(14) 119.36 . . . yes
C(45) C(46) H(14) 122.31 . . . yes
C(51) C(52) H(15) 119.85 . . . yes
C(53) C(52) H(15) 120.67 . . . yes
C(52) C(53) H(16) 119.20 . . . yes
C(54) C(53) H(16) 119.18 . . . yes
C(53) C(54) H(17) 119.62 . . . yes
C(55) C(54) H(17) 121.03 . . . yes
C(54) C(55) H(18) 120.13 . . . yes
C(56) C(55) H(18) 120.47 . . . yes
C(51) C(56) H(19) 118.30 . . . yes
C(55) C(56) H(19) 119.82 . . . yes
C(61) C(62) H(20) 119.90 . . . yes
C(63) C(62) H(20) 119.80 . . . yes
C(62) C(63) H(21) 119.36 . . . yes
C(64) C(63) H(21) 119.51 . . . yes
C(63) C(64) H(22) 121.71 . . . yes
C(65) C(64) H(22) 119.62 . . . yes
C(64) C(65) H(23) 120.45 . . . yes
C(66) C(65) H(23) 119.54 . . . yes
C(61) C(66) H(24) 118.88 . . . yes
C(65) C(66) H(24) 118.82 . . . yes

loop_
_geom_bond_atom_site_label_1
_geom_bond_atom_site_label_2
_geom_bond_distance
_geom_bond_site_symmetry_1
_geom_bond_site_symmetry_2
_geom_bond_publ_flag
Fe(1) P(1) 2.207(2) . . yes
Fe(1) C(14) 1.974(4) . . yes
Fe(1) C(21) 2.160(7) . . yes
Fe(1) C(22) 2.137(6) . . yes
Fe(1) C(23) 2.107(6) . . yes
Fe(1) C(24) 2.099(8) . . yes
Fe(1) C(25) 2.121(9) . . yes
Fe(1) C(31) 1.739(6) . . yes
S(1) C(11) 1.722(5) . . yes
S(1) C(14) 1.740(5) . . yes
P(1) C(41) 1.841(6) . . yes
P(1) C(51) 1.837(4) . . yes
P(1) C(61) 1.837(5) . . yes
F(1) F(1A) 0.41(3) . . yes
F(1) C(2) 1.49(5) . . yes
F(1) C(2A) 1.32(5) . . yes
F(1A) C(2) 1.44(5) . . yes
F(1A) C(2A) 1.24(5) . . yes
F(2) F(2A) 0.44(6) . . yes
F(2) C(2) 1.31(6) . . yes
F(2) C(2A) 1.49(6) . . yes
F(2A) C(2) 1.31(6) . . yes
F(2A) C(2A) 1.41(6) . . yes
F(3) F(4) 1.14(3) . 2_554 yes
F(3) C(3) 1.29(5) . . yes
F(4) F(4) 1.04(5) . 2_554 yes
F(4) C(3) 1.34(4) . . yes
F(4) C(3) 1.10(2) . 2_554 yes
O(31) C(31) 1.142(8) . . yes
C(1) C(1) 1.358(8) . 2_554 yes
C(1) C(2) 1.58(3) . . yes
C(1) C(2A) 1.40(3) . . yes
C(1) C(12) 1.479(6) . . yes
C(2) C(2A) 0.35(5) . . yes
C(2) C(3) 1.46(5) . . yes
C(2) C(3) 1.38(5) . 2_554 yes
C(2A) C(3) 1.67(5) . . yes
C(2A) C(3) 1.67(5) . 2_554 yes
C(3) C(3) 0.6(1) . 2_554 yes
C(11) C(12) 1.358(7) . . yes
C(11) C(15) 1.506(8) . . yes
C(12) C(13) 1.445(6) . . yes
C(13) C(14) 1.379(6) . . yes
C(21) C(22) 1.44(1) . . yes
C(21) C(25) 1.45(1) . . yes
C(22) C(23) 1.42(1) . . yes
C(23) C(24) 1.35(1) . . yes
C(24) C(25) 1.50(1) . . yes
C(41) C(42) 1.407(8) . . yes
C(41) C(46) 1.393(8) . . yes
C(42) C(43) 1.38(1) . . yes
C(43) C(44) 1.34(1) . . yes
C(44) C(45) 1.36(1) . . yes
C(45) C(46) 1.415(9) . . yes
C(51) C(52) 1.368(8) . . yes
C(51) C(56) 1.404(9) . . yes
C(52) C(53) 1.403(8) . . yes
C(53) C(54) 1.36(1) . . yes
C(54) C(55) 1.389(10) . . yes
C(55) C(56) 1.364(8) . . yes
C(61) C(62) 1.395(7) . . yes
C(61) C(66) 1.385(7) . . yes
C(62) C(63) 1.381(8) . . yes
C(63) C(64) 1.383(8) . . yes
C(64) C(65) 1.385(8) . . yes
C(65) C(66) 1.367(7) . . yes
C(13) H(1) 0.955 . . yes
C(15) H(2) 0.958 . . yes
C(15) H(3) 0.954 . . yes
C(15) H(4) 0.951 . . yes
C(21) H(5) 0.980 . . yes
C(22) H(6) 0.972 . . yes
C(23) H(7) 0.971 . . yes
C(24) H(8) 0.972 . . yes
C(25) H(9) 0.974 . . yes
C(42) H(10) 0.967 . . yes
C(43) H(11) 0.969 . . yes
C(44) H(12) 0.959 . . yes
C(45) H(13) 0.971 . . yes
C(46) H(14) 0.967 . . yes
C(52) H(15) 0.978 . . yes
C(53) H(16) 0.982 . . yes
C(54) H(17) 0.965 . . yes
C(55) H(18) 0.974 . . yes
C(56) H(19) 0.976 . . yes
C(62) H(20) 0.957 . . yes
C(63) H(21) 0.970 . . yes
C(64) H(22) 0.963 . . yes
C(65) H(23) 0.965 . . yes
C(66) H(24) 0.962 . . yes

loop_
_geom_contact_atom_site_label_1
_geom_contact_atom_site_label_2
_geom_contact_distance
_geom_contact_site_symmetry_1
_geom_contact_site_symmetry_2
_geom_contact_publ_flag
F(1) C(65) 3.24(2) . 3_555 ?
F(1) C(66) 3.33(2) . 3_555 ?
F(2) C(21) 3.38(5) . 3_555 ?
F(2) C(22) 3.57(5) . 3_555 ?
F(2A) C(66) 3.33(4) . 3_555 ?
F(2A) C(21) 3.47(5) . 3_555 ?
F(2A) C(65) 3.49(4) . 3_555 ?
F(3) C(22) 3.30(1) . 4_554 ?
F(4) C(22) 3.37(2) . 3_555 ?
O(31) C(42) 3.138(8) . 3_565 ?
O(31) C(56) 3.250(8) . 3_565 ?
O(31) C(55) 3.390(8) . 3_565 ?
O(31) C(51) 3.515(6) . 3_565 ?
C(24) C(46) 3.37(1) . 1_655 ?
C(24) C(45) 3.52(1) . 1_655 ?
C(11) C(11) 3.578(9) . 2_554 ?
